data_7709785
loop_
_publ_author_name
'Holzer, Noah'
'Sharma, Jatan K.'
'Peterson, Steven'
'Bayard, Brandon J.'
'Nesterov, Vladimir'
'Karr, Paul A.'
'D'Souza, Francis'
'Poddutoori, Prashanth K.'

_publ_section_title
;
 Antimony(+5) Ion Induced Tunable Intramolecular Charge Transfer in
 Hypervalent Antimony(V) Porphyrins
;
_journal_name_full 'Dalton Transactions'
_journal_paper_doi 10.1039/D2DT00675H
_journal_year 2022
_chemical_formula_moiety '2(C23 H17 N2 O Sb0.5), 3(C H Cl3), F6 P'
_chemical_formula_sum 'C49 H37 Cl9 F6 N4 O2 P Sb'
_chemical_formula_weight 1299.59
_space_group_crystal_system monoclinic
_space_group_IT_number 14
_space_group_name_Hall '-P 2yn'
_space_group_name_H-M_alt 'P 1 21/n 1'
_atom_sites_solution_hydrogens geom
_atom_sites_solution_primary dual
_audit_creation_date 2021-10-26
_audit_creation_method
;
Olex2 1.3-ac4
(compiled 2020.03.28 svn.rd84adfe8 for Rigaku Oxford Diffraction, GUI svn.r6032)
;
_audit_update_record
;
2021-12-26 deposited with the CCDC.	2022-03-21 downloaded from the CCDC.
;
_cell_angle_alpha 90
_cell_angle_beta 108.590(2)
_cell_angle_gamma 90
_cell_formula_units_Z 4
_cell_length_a 12.4250(2)
_cell_length_b 26.1150(5)
_cell_length_c 17.3913(4)
_cell_measurement_reflns_used 15382
_cell_measurement_temperature 229.99(12)
_cell_measurement_theta_max 79.1450
_cell_measurement_theta_min 3.3800
_cell_volume 5348.67(19)
_computing_cell_refinement 'CrysAlisPro 1.171.41.118a (Rigaku OD, 2021)'
_computing_data_collection 'CrysAlisPro 1.171.41.118a (Rigaku OD, 2021)'
_computing_data_reduction 'CrysAlisPro 1.171.41.118a (Rigaku OD, 2021)'
_computing_molecular_graphics 'Olex2 1.3-ac4 (Dolomanov et al., 2009)'
_computing_publication_material 'Olex2 1.3-ac4 (Dolomanov et al., 2009)'
_computing_structure_refinement 'SHELXL 2018/3 (Sheldrick, 2015)'
_computing_structure_solution 'SHELXT  (Sheldrick, 2015)'
_diffrn_ambient_environment N~2~
_diffrn_ambient_temperature 229.99(12)
_diffrn_detector 'Hybrid Pixel Array Detector'
_diffrn_detector_area_resol_mean 10.0000
_diffrn_detector_type HyPix
_diffrn_measured_fraction_theta_full 0.999
_diffrn_measured_fraction_theta_max 0.979
_diffrn_measurement_details
;
List of Runs (angles in degrees, time in seconds):

  # Type    Start    End  Width  t~exp~   \w     \q     \k     \f   Frames
#--------------------------------------------------------------------------
  1  \w    -68.00  27.00   0.50    4.00    --  -46.88  70.00  96.00  190
  2  \w    -97.00 -72.00   0.50    4.00    --  -46.88 -70.00 -35.00   50
  3  \w     50.00 106.00   0.50    4.00    --   46.88  70.00  96.00  112
  4  \w    -24.00  59.00   0.50    4.00    --   46.88 -70.00 -35.00  166
  5  \w    -82.00 -57.00   0.50   25.00    --  -91.75  70.00  96.00   50
  6  \w   -143.00-117.00   0.50   25.00    --  -91.75 -70.00 -35.00   52
  7  \w     93.00 173.00   0.50   25.00    --  113.25  70.00  96.00  160
  8  \w     41.00  71.00   0.50   25.00    --  113.25 -70.00 -35.00   60
  9  \w   -120.00 -78.00   0.50    4.00    --  -46.88-125.00 120.00   84
 10  \w   -118.00 -79.00   0.50    4.00    --  -46.88-125.00  90.00   78
 11  \w    -44.00 -16.00   0.50   25.00    --  -91.75  30.00 -90.00   56
 12  \w    -59.00 -24.00   0.50   25.00    --  -91.75  45.00 -60.00   70
 13  \w    140.00 177.00   0.50   25.00    --  113.25  77.00  30.00   74
 14  \w     43.00  95.00   0.50   25.00    --  113.25 -77.00   0.00  104
 15  \w    132.00 172.00   0.50   25.00    --  113.25  15.00  30.00   80
 16  \w    143.00 172.00   0.50   25.00    --  113.25  61.00  60.00   58
 17  \w     90.00 128.00   0.50   25.00    --  113.25  77.00  30.00   76
 18  \w     51.00  79.00   0.50   25.00    --  113.25 -94.00-180.00   56
 19  \w    133.00 160.00   0.50   25.00    --  113.25  45.00-180.00   54
 20  \w     42.00 107.00   0.50   25.00    --  113.25 -94.00-120.00  130
 21  \w     44.00  87.00   0.50   25.00    --  113.25-125.00 120.00   86
 22  \w     43.00  73.00   0.50   25.00    --  113.25-125.00 -30.00   60
 23  \w     41.00  70.00   0.50   25.00    --  113.25 -77.00 120.00   58
 24  \w    111.00 139.00   0.50   25.00    --  113.25  61.00  60.00   56
 25  \w    100.00 168.00   0.50   25.00    --  113.25  45.00  30.00  136
 26  \w     70.00  96.00   0.50   25.00    --  113.25 -77.00 -30.00   52
 27  \w    100.00 171.00   0.50   25.00    --  113.25  45.00-150.00  142
 28  \w    112.00 160.00   0.50   25.00    --  113.25  61.00 -60.00   96
 29  \w     59.00  84.00   0.50   25.00    --  113.25 -77.00  30.00   50
 30  \w    102.00 131.00   0.50   25.00    --  113.25  45.00-180.00   58
 31  \w     78.00 107.00   0.50   25.00    --  113.25-125.00 -30.00   58
 32  \w     42.00  96.00   0.50   25.00    --  113.25 -77.00 -90.00  108
 33  \w     47.00  73.00   0.50   25.00    --  113.25 -77.00-150.00   52
;
_diffrn_measurement_device 'four-circle diffractometer'
_diffrn_measurement_device_type 'XtaLAB Synergy, Dualflex, HyPix'
_diffrn_measurement_method '\w scans'
_diffrn_orient_matrix_type 'CrysAlisPro convention (1999,Acta A55,543-557)'
_diffrn_orient_matrix_UB_11 0.0892903000
_diffrn_orient_matrix_UB_12 -0.0400447000
_diffrn_orient_matrix_UB_13 -0.0036276000
_diffrn_orient_matrix_UB_21 -0.0845202000
_diffrn_orient_matrix_UB_22 -0.0228615000
_diffrn_orient_matrix_UB_23 -0.0774653000
_diffrn_orient_matrix_UB_31 0.0446303000
_diffrn_orient_matrix_UB_32 0.0368048000
_diffrn_orient_matrix_UB_33 -0.0521592000
_diffrn_radiation_monochromator mirror
_diffrn_radiation_probe x-ray
_diffrn_radiation_type 'Cu K\a'
_diffrn_radiation_wavelength 1.54184
_diffrn_reflns_av_R_equivalents 0.0471
_diffrn_reflns_av_unetI/netI 0.0443
_diffrn_reflns_Laue_measured_fraction_full 0.999
_diffrn_reflns_Laue_measured_fraction_max 0.979
_diffrn_reflns_limit_h_max 15
_diffrn_reflns_limit_h_min -14
_diffrn_reflns_limit_k_max 33
_diffrn_reflns_limit_k_min -32
_diffrn_reflns_limit_l_max 21
_diffrn_reflns_limit_l_min -22
_diffrn_reflns_number 48200
_diffrn_reflns_point_group_measured_fraction_full 0.999
_diffrn_reflns_point_group_measured_fraction_max 0.979
_diffrn_reflns_theta_full 67.684
_diffrn_reflns_theta_max 80.533
_diffrn_reflns_theta_min 3.170
_diffrn_source 'micro-focus sealed X-ray tube'
_diffrn_source_type 'PhotonJet (Cu) X-ray Source'
_exptl_absorpt_coefficient_mu 9.068
_exptl_absorpt_correction_T_max 1.00000
_exptl_absorpt_correction_T_min 0.74652
_exptl_absorpt_correction_type multi-scan
_exptl_absorpt_process_details
;
CrysAlisPro 1.171.41.118a (Rigaku Oxford Diffraction, 2021)
Empirical absorption correction using spherical harmonics,
implemented in SCALE3 ABSPACK scaling algorithm.
;
_exptl_crystal_colour 'metallic dark purple'
_exptl_crystal_density_diffrn 1.614
_exptl_crystal_description plate
_exptl_crystal_F_000 2592
_exptl_crystal_size_max 0.04
_exptl_crystal_size_mid 0.03
_exptl_crystal_size_min 0.02
_refine_diff_density_max 0.725
_refine_diff_density_min -1.196
_refine_diff_density_rms 0.105
_refine_ls_extinction_coef 0.00020(4)
_refine_ls_extinction_expression Fc^*^=kFc[1+0.001xFc^2^\l^3^/sin(2\q)]^-1/4^
_refine_ls_extinction_method 'SHELXL-2018/3 (Sheldrick 2018)'
_refine_ls_goodness_of_fit_ref 1.082
_refine_ls_hydrogen_treatment constr
_refine_ls_matrix_type full
_refine_ls_number_parameters 692
_refine_ls_number_reflns 11477
_refine_ls_number_restraints 8
_refine_ls_restrained_S_all 1.083
_refine_ls_R_factor_all 0.0959
_refine_ls_R_factor_gt 0.0746
_refine_ls_shift/su_max 0.000
_refine_ls_shift/su_mean 0.000
_refine_ls_structure_factor_coef Fsqd
_refine_ls_weighting_details 'w=1/[\s^2^(Fo^2^)+(0.0725P)^2^+21.8803P] where P=(Fo^2^+2Fc^2^)/3'
_refine_ls_weighting_scheme calc
_refine_ls_wR_factor_gt 0.1771
_refine_ls_wR_factor_ref 0.1890
_reflns_Friedel_coverage 0.000
_reflns_number_gt 8498
_reflns_number_total 11477
_reflns_threshold_expression 'I > 2\s(I)'
_cod_data_source_file d2dt00675h2.cif
_cod_data_source_block str0758lt230kcu34mm_auto
_cod_database_code 7709785
_shelx_shelxl_version_number 2018/3
_chemical_oxdiff_formula 'C46 H34 N4 O2 F6 P Sb'
_shelx_space_group_comment
;
The symmetry employed for this shelxl refinement is uniquely defined
by the following loop, which should always be used as a source of
symmetry information in preference to the above space-group names.
They are only intended as comments.
;
_shelx_estimated_absorpt_t_max 0.839
_shelx_estimated_absorpt_t_min 0.713
_reflns_odcompleteness_completeness 99.62
_reflns_odcompleteness_iscentric 1
_reflns_odcompleteness_theta 74.33
_olex2_refinement_description
;
1. Fixed Uiso
 At 1.2 times of:
  All C(H) groups
 At 1.5 times of:
  All C(H,H,H) groups
2. Restrained distances
 C26-Cl7 = C26-Cl8 = C26-Cl9
 1.8 with sigma of 0.01
 Cl7-Cl9
 2.7 with sigma of 0.01
 C27-Cl7A = C27-Cl8A = C27-Cl9A
 1.8 with sigma of 0.01
 Cl7A-Cl9A
 2.7 with sigma of 0.01
3. Others
 Sof(Cl7A)=Sof(Cl8A)=Sof(C27)=Sof(H27)=Sof(Cl9A)=1-FVAR(1)
 Sof(Cl8)=Sof(Cl7)=Sof(C26)=Sof(H26)=Sof(Cl9)=FVAR(1)
4.a Ternary CH refined with riding coordinates:
 C24(H24), C25(H25), C26(H26), C27(H27)
4.b Aromatic/amide H refined with riding coordinates:
 C2(H2), C3(H3), C7(H7), C8(H8), C12(H12), C13(H13), C14(H14), C15(H15),
 C16(H16), C18(H18), C19(H19), C20(H20), C21(H21), C22(H22), C2A(H2A), C3A(H3A),
  C7A(H7A), C8A(H8A), C12A(H12A), C13A(H13A), C14A(H14A), C15A(H15A),
 C16A(H16A), C18A(H18A), C19A(H19A), C20A(H20A), C21A(H21A), C22A(H22A)
4.c Idealised Me refined as rotating group:
 C23(H23A,H23B,H23C), C23A(H23D,H23E,H23F)
;
_olex2_submission_special_instructions 'No special instructions were received'
_oxdiff_exptl_absorpt_empirical_details
;
Empirical correction (ABSPACK) includes:
- Absorption correction using spherical harmonics
- Frame scaling
- Detector area scaling
- B-factor correction
;
_oxdiff_exptl_absorpt_empirical_full_max 3.219
_oxdiff_exptl_absorpt_empirical_full_min 0.416

loop_
_space_group_symop_operation_xyz
'x, y, z'
'-x+1/2, y+1/2, -z+1/2'
'-x, -y, -z'
'x-1/2, -y-1/2, z-1/2'

loop_
_atom_site_label
_atom_site_type_symbol
_atom_site_fract_x
_atom_site_fract_y
_atom_site_fract_z
_atom_site_U_iso_or_equiv
_atom_site_adp_type
_atom_site_occupancy
_atom_site_site_symmetry_order
_atom_site_calc_flag
_atom_site_refinement_flags_posn
_atom_site_refinement_flags_adp
_atom_site_refinement_flags_occupancy
_atom_site_disorder_assembly
_atom_site_disorder_group
Sb1 Sb 0.500000 0.500000 0.500000 0.03030(14) Uani 1 2 d S . P . .
O1 O 0.4512(3) 0.55837(15) 0.5523(2) 0.0412(9) Uani 1 1 d . . . . .
N1 N 0.5852(3) 0.55041(16) 0.4471(3) 0.0334(9) Uani 1 1 d . . . . .
N2 N 0.3577(3) 0.50363(16) 0.3972(3) 0.0330(9) Uani 1 1 d . . . . .
C1 C 0.6945(4) 0.5676(2) 0.4815(3) 0.0392(12) Uani 1 1 d . . . . .
C2 C 0.7202(5) 0.6004(2) 0.4241(3) 0.0456(14) Uani 1 1 d . . . . .
H2 H 0.789489 0.617414 0.431867 0.055 Uiso 1 1 calc R U . . .
C3 C 0.6285(5) 0.6028(2) 0.3567(3) 0.0459(14) Uani 1 1 d . . . . .
H3 H 0.622605 0.621411 0.309215 0.055 Uiso 1 1 calc R U . . .
C4 C 0.5417(4) 0.5718(2) 0.3713(3) 0.0369(11) Uani 1 1 d . . . . .
C5 C 0.4324(4) 0.5639(2) 0.3161(3) 0.0369(11) Uani 1 1 d . . . . .
C6 C 0.3500(4) 0.5320(2) 0.3289(3) 0.0334(11) Uani 1 1 d . . . . .
C7 C 0.2376(4) 0.5237(2) 0.2722(3) 0.0394(12) Uani 1 1 d . . . . .
H7 H 0.208047 0.538443 0.220401 0.047 Uiso 1 1 calc R U . . .
C8 C 0.1830(5) 0.4910(2) 0.3067(3) 0.0400(12) Uani 1 1 d . . . . .
H8 H 0.108644 0.478658 0.282915 0.048 Uiso 1 1 calc R U . . .
C9 C 0.2572(4) 0.4781(2) 0.3859(3) 0.0340(11) Uani 1 1 d . . . . .
C10 C 0.7688(4) 0.5552(2) 0.5587(3) 0.0397(12) Uani 1 1 d . . . . .
C11 C 0.8838(5) 0.5792(3) 0.5843(3) 0.0480(15) Uani 1 1 d . . . . .
C12 C 0.8962(7) 0.6309(3) 0.5969(4) 0.069(2) Uani 1 1 d . . . . .
H12 H 0.831430 0.651412 0.589165 0.083 Uiso 1 1 calc R U . . .
C13 C 1.0028(9) 0.6536(4) 0.6210(5) 0.096(4) Uani 1 1 d . . . . .
H13 H 1.009531 0.689090 0.630213 0.115 Uiso 1 1 calc R U . . .
C14 C 1.0971(8) 0.6249(6) 0.6313(5) 0.107(4) Uani 1 1 d . . . . .
H14 H 1.169126 0.640388 0.647102 0.128 Uiso 1 1 calc R U . . .
C15 C 1.0866(6) 0.5730(5) 0.6183(5) 0.095(4) Uani 1 1 d . . . . .
H15 H 1.151810 0.552845 0.625682 0.113 Uiso 1 1 calc R U . . .
C16 C 0.9797(5) 0.5500(4) 0.5944(4) 0.067(2) Uani 1 1 d . . . . .
H16 H 0.973099 0.514468 0.585149 0.081 Uiso 1 1 calc R U . . .
C17 C 0.4041(5) 0.5929(2) 0.2377(3) 0.0437(13) Uani 1 1 d . . . . .
C18 C 0.3940(6) 0.5678(3) 0.1650(4) 0.0564(17) Uani 1 1 d . . . . .
H18 H 0.402149 0.532046 0.164097 0.068 Uiso 1 1 calc R U . . .
C19 C 0.3718(7) 0.5960(4) 0.0942(4) 0.075(2) Uani 1 1 d . . . . .
H19 H 0.366209 0.579019 0.045364 0.090 Uiso 1 1 calc R U . . .
C20 C 0.3579(7) 0.6472(4) 0.0938(5) 0.087(3) Uani 1 1 d . . . . .
H20 H 0.342785 0.665675 0.045111 0.104 Uiso 1 1 calc R U . . .
C21 C 0.3661(8) 0.6725(3) 0.1657(5) 0.082(3) Uani 1 1 d . . . . .
H21 H 0.355936 0.708182 0.165700 0.098 Uiso 1 1 calc R U . . .
C22 C 0.3893(7) 0.6451(3) 0.2371(5) 0.0648(19) Uani 1 1 d . . . . .
H22 H 0.395091 0.662362 0.285765 0.078 Uiso 1 1 calc R U . . .
C23 C 0.3402(6) 0.5743(3) 0.5328(5) 0.070(2) Uani 1 1 d . . . . .
H23A H 0.336156 0.604196 0.564912 0.104 Uiso 1 1 calc R U . . .
H23B H 0.294480 0.547015 0.544161 0.104 Uiso 1 1 calc R U . . .
H23C H 0.311579 0.582976 0.475629 0.104 Uiso 1 1 calc R U . . .
Sb2 Sb 0.000000 0.500000 0.000000 0.03587(15) Uani 1 2 d S . P . .
O1A O -0.0777(3) 0.45118(15) -0.0843(2) 0.0472(10) Uani 1 1 d . . . . .
N1A N 0.0045(4) 0.44905(17) 0.0921(3) 0.0357(9) Uani 1 1 d . . . . .
N2A N 0.1584(3) 0.47383(18) 0.0010(3) 0.0378(10) Uani 1 1 d . . . . .
C1A C -0.0818(4) 0.4414(2) 0.1251(3) 0.0383(12) Uani 1 1 d . . . . .
C2A C -0.0490(5) 0.4009(2) 0.1822(3) 0.0437(13) Uani 1 1 d . . . . .
H2A H -0.091726 0.387802 0.213652 0.052 Uiso 1 1 calc R U . . .
C3A C 0.0544(5) 0.3847(2) 0.1834(4) 0.0470(14) Uani 1 1 d . . . . .
H3A H 0.095664 0.357886 0.215667 0.056 Uiso 1 1 calc R U . . .
C4A C 0.0911(5) 0.4146(2) 0.1279(3) 0.0388(12) Uani 1 1 d . . . . .
C5A C 0.1942(4) 0.4107(2) 0.1127(3) 0.0390(12) Uani 1 1 d . . . . .
C6A C 0.2257(4) 0.4386(2) 0.0550(3) 0.0398(12) Uani 1 1 d . . . . .
C7A C 0.3326(5) 0.4367(3) 0.0405(4) 0.0521(15) Uani 1 1 d . . . . .
H7A H 0.394879 0.416297 0.068855 0.062 Uiso 1 1 calc R U . . .
C8A C 0.3293(5) 0.4690(3) -0.0205(4) 0.0506(15) Uani 1 1 d . . . . .
H8A H 0.388192 0.474909 -0.042480 0.061 Uiso 1 1 calc R U . . .
C9A C 0.2197(5) 0.4927(2) -0.0458(4) 0.0423(13) Uani 1 1 d . . . . .
C10A C 0.1857(4) 0.5314(2) -0.1052(3) 0.0411(12) Uani 1 1 d . . . . .
C11A C 0.2639(5) 0.5441(3) -0.1512(4) 0.0469(14) Uani 1 1 d . . . . .
C12A C 0.3128(5) 0.5917(3) -0.1469(4) 0.0526(15) Uani 1 1 d . . . . .
H12A H 0.297938 0.616881 -0.113039 0.063 Uiso 1 1 calc R U . . .
C13A C 0.3847(6) 0.6028(4) -0.1924(5) 0.071(2) Uani 1 1 d . . . . .
H13A H 0.417587 0.635486 -0.189110 0.085 Uiso 1 1 calc R U . . .
C14A C 0.4072(6) 0.5663(4) -0.2417(5) 0.080(3) Uani 1 1 d . . . . .
H14A H 0.455506 0.573774 -0.272216 0.096 Uiso 1 1 calc R U . . .
C15A C 0.3586(7) 0.5189(4) -0.2461(5) 0.076(2) Uani 1 1 d . . . . .
H15A H 0.373787 0.493667 -0.279881 0.092 Uiso 1 1 calc R U . . .
C16A C 0.2885(6) 0.5079(3) -0.2020(5) 0.0635(19) Uani 1 1 d . . . . .
H16A H 0.255932 0.475153 -0.206014 0.076 Uiso 1 1 calc R U . . .
C17A C 0.2778(5) 0.3721(2) 0.1609(4) 0.0457(14) Uani 1 1 d . . . . .
C18A C 0.3222(6) 0.3766(3) 0.2448(4) 0.0627(18) Uani 1 1 d . . . . .
H18A H 0.300779 0.404278 0.271343 0.075 Uiso 1 1 calc R U . . .
C19A C 0.3978(7) 0.3404(4) 0.2889(5) 0.078(2) Uani 1 1 d . . . . .
H19A H 0.427769 0.343691 0.345532 0.094 Uiso 1 1 calc R U . . .
C20A C 0.4295(7) 0.3001(3) 0.2519(6) 0.082(3) Uani 1 1 d . . . . .
H20A H 0.479864 0.275299 0.282779 0.098 Uiso 1 1 calc R U . . .
C21A C 0.3875(6) 0.2957(3) 0.1691(6) 0.072(2) Uani 1 1 d . . . . .
H21A H 0.410570 0.268348 0.142878 0.087 Uiso 1 1 calc R U . . .
C22A C 0.3112(6) 0.3316(3) 0.1239(5) 0.0566(16) Uani 1 1 d . . . . .
H22A H 0.281968 0.328115 0.067259 0.068 Uiso 1 1 calc R U . . .
C23A C -0.0620(7) 0.3987(3) -0.0766(5) 0.071(2) Uani 1 1 d . . . . .
H23D H -0.084579 0.386551 -0.031318 0.107 Uiso 1 1 calc R U . . .
H23E H 0.017388 0.390689 -0.067165 0.107 Uiso 1 1 calc R U . . .
H23F H -0.107965 0.382054 -0.126083 0.107 Uiso 1 1 calc R U . . .
Cl1 Cl 0.4993(2) 0.67043(9) 0.48388(15) 0.0956(8) Uani 1 1 d . . . . .
Cl2 Cl 0.5980(4) 0.76416(16) 0.5526(3) 0.1721(19) Uani 1 1 d . . . . .
Cl3 Cl 0.4145(4) 0.76155(17) 0.4014(3) 0.175(2) Uani 1 1 d . . . . .
C24 C 0.5348(10) 0.7307(4) 0.4616(7) 0.096(3) Uani 1 1 d . . . . .
H24 H 0.590070 0.728021 0.431465 0.115 Uiso 1 1 calc R U . . .
Cl4 Cl 1.1361(3) 0.65235(11) 0.3046(2) 0.1163(10) Uani 1 1 d . . . . .
Cl5 Cl 0.9551(3) 0.58091(13) 0.2654(3) 0.172(2) Uani 1 1 d . . . . .
Cl6 Cl 1.0419(3) 0.6198(3) 0.4259(2) 0.201(3) Uani 1 1 d . . . . .
C25 C 1.0140(8) 0.6347(4) 0.3250(6) 0.089(3) Uani 1 1 d . . . . .
H25 H 0.958876 0.663343 0.310576 0.107 Uiso 1 1 calc R U . . .
P1 P 0.7683(3) 0.75298(11) 0.3538(2) 0.0995(9) Uani 1 1 d . . . . .
F1 F 0.7808(9) 0.7200(4) 0.4316(6) 0.176(4) Uani 1 1 d . . . . .
F2 F 0.8725(9) 0.7848(4) 0.3999(6) 0.196(4) Uani 1 1 d . . . . .
F3 F 0.7410(9) 0.7849(3) 0.2746(4) 0.170(4) Uani 1 1 d . . . . .
F4 F 0.6571(9) 0.7246(4) 0.3149(6) 0.202(5) Uani 1 1 d . . . . .
F5 F 0.8320(12) 0.7150(5) 0.3222(7) 0.265(7) Uani 1 1 d . . . . .
F6 F 0.7066(10) 0.7950(3) 0.3896(7) 0.186(4) Uani 1 1 d . . . . .
Cl8 Cl 0.5842(5) 0.7186(3) 0.0437(4) 0.0925(18) Uani 0.540(8) 1 d D . P A 1
Cl7 Cl 0.8126(13) 0.6739(4) 0.1204(8) 0.238(10) Uani 0.540(8) 1 d D . P A 1
C26 C 0.7199(8) 0.7258(5) 0.1174(7) 0.123(10) Uani 0.540(8) 1 d D . P A 1
H26 H 0.717614 0.736672 0.171414 0.147 Uiso 0.540(8) 1 calc R U P A 1
Cl9 Cl 0.7789(8) 0.7722(3) 0.0673(6) 0.169(4) Uani 0.540(8) 1 d D . P A 1
Cl7A Cl 0.6746(7) 0.6374(3) 0.1486(5) 0.133(3) Uani 0.460(8) 1 d D . P A 2
Cl8A Cl 0.8338(8) 0.7054(6) 0.1113(7) 0.156(6) Uani 0.460(8) 1 d D . P A 2
C27 C 0.7127(12) 0.7034(5) 0.1451(12) 0.23(3) Uani 0.460(8) 1 d D . P A 2
H27 H 0.719289 0.723445 0.194730 0.274 Uiso 0.460(8) 1 calc R U P A 2
Cl9A Cl 0.5994(19) 0.7216(6) 0.0577(11) 0.324(15) Uani 0.460(8) 1 d D . P A 2

loop_
_atom_site_aniso_label
_atom_site_aniso_U_11
_atom_site_aniso_U_22
_atom_site_aniso_U_33
_atom_site_aniso_U_23
_atom_site_aniso_U_13
_atom_site_aniso_U_12
Sb1 0.0237(2) 0.0354(2) 0.0281(2) 0.00478(18) 0.00306(16) -0.00010(18)
O1 0.039(2) 0.045(2) 0.036(2) -0.0022(16) 0.0071(16) -0.0014(16)
N1 0.026(2) 0.039(2) 0.032(2) 0.0059(18) 0.0057(16) -0.0027(17)
N2 0.0242(19) 0.041(2) 0.028(2) 0.0059(17) 0.0007(16) -0.0020(17)
C1 0.027(2) 0.047(3) 0.039(3) 0.006(2) 0.004(2) -0.004(2)
C2 0.035(3) 0.061(4) 0.038(3) 0.013(3) 0.008(2) -0.010(3)
C3 0.040(3) 0.058(4) 0.035(3) 0.012(3) 0.006(2) -0.009(3)
C4 0.035(3) 0.045(3) 0.028(2) 0.012(2) 0.007(2) -0.004(2)
C5 0.030(2) 0.041(3) 0.035(3) 0.006(2) 0.004(2) 0.000(2)
C6 0.031(2) 0.043(3) 0.021(2) 0.006(2) -0.0003(18) 0.002(2)
C7 0.030(3) 0.051(3) 0.029(3) 0.005(2) -0.002(2) -0.002(2)
C8 0.028(3) 0.047(3) 0.038(3) 0.004(2) 0.001(2) -0.005(2)
C9 0.024(2) 0.040(3) 0.034(3) 0.005(2) 0.0032(19) -0.002(2)
C10 0.026(2) 0.048(3) 0.041(3) 0.003(2) 0.005(2) -0.001(2)
C11 0.030(3) 0.074(4) 0.034(3) 0.021(3) 0.002(2) -0.012(3)
C12 0.066(5) 0.073(5) 0.056(4) 0.014(4) 0.002(3) -0.032(4)
C13 0.085(7) 0.123(8) 0.061(5) 0.026(5) -0.003(4) -0.064(6)
C14 0.056(5) 0.194(12) 0.055(5) 0.037(6) -0.003(4) -0.067(7)
C15 0.036(4) 0.192(12) 0.053(5) 0.045(6) 0.009(3) -0.005(5)
C16 0.037(3) 0.111(6) 0.051(4) 0.027(4) 0.008(3) -0.002(4)
C17 0.032(3) 0.058(4) 0.035(3) 0.014(3) 0.002(2) -0.009(2)
C18 0.055(4) 0.077(4) 0.031(3) 0.007(3) 0.005(3) -0.011(3)
C19 0.070(5) 0.112(7) 0.033(3) 0.014(4) 0.002(3) -0.020(5)
C20 0.076(5) 0.118(8) 0.050(5) 0.049(5) -0.005(4) -0.028(5)
C21 0.090(6) 0.066(5) 0.067(5) 0.034(4) -0.006(4) -0.006(4)
C22 0.072(5) 0.058(4) 0.054(4) 0.014(3) 0.005(3) 0.000(3)
C23 0.055(4) 0.076(5) 0.078(5) -0.017(4) 0.021(4) 0.012(4)
Sb2 0.0270(2) 0.0421(3) 0.0329(3) 0.0021(2) 0.00174(18) 0.00752(19)
O1A 0.043(2) 0.051(2) 0.036(2) -0.0022(17) -0.0049(16) 0.0018(18)
N1A 0.033(2) 0.042(2) 0.029(2) 0.0059(18) 0.0047(17) 0.0070(18)
N2A 0.024(2) 0.050(3) 0.037(2) 0.004(2) 0.0077(17) 0.0149(19)
C1A 0.032(3) 0.049(3) 0.030(3) 0.003(2) 0.005(2) 0.004(2)
C2A 0.038(3) 0.054(3) 0.037(3) 0.005(2) 0.008(2) 0.006(3)
C3A 0.039(3) 0.051(3) 0.046(3) 0.007(3) 0.006(2) 0.008(3)
C4A 0.036(3) 0.040(3) 0.033(3) 0.000(2) 0.002(2) 0.010(2)
C5A 0.030(3) 0.046(3) 0.033(3) 0.000(2) 0.000(2) 0.007(2)
C6A 0.029(3) 0.047(3) 0.038(3) 0.002(2) 0.003(2) 0.010(2)
C7A 0.036(3) 0.063(4) 0.052(4) 0.010(3) 0.007(3) 0.018(3)
C8A 0.031(3) 0.065(4) 0.054(4) 0.011(3) 0.010(3) 0.014(3)
C9A 0.033(3) 0.051(3) 0.040(3) 0.002(2) 0.008(2) 0.009(2)
C10A 0.031(3) 0.050(3) 0.039(3) -0.002(2) 0.006(2) 0.006(2)
C11A 0.032(3) 0.062(4) 0.042(3) 0.007(3) 0.005(2) 0.012(3)
C12A 0.040(3) 0.069(4) 0.046(3) 0.006(3) 0.009(3) 0.004(3)
C13A 0.039(4) 0.098(6) 0.067(5) 0.027(4) 0.006(3) -0.006(4)
C14A 0.039(4) 0.138(9) 0.063(5) 0.026(5) 0.018(3) 0.023(5)
C15A 0.055(4) 0.113(7) 0.065(5) -0.002(5) 0.025(4) 0.027(5)
C16A 0.056(4) 0.077(5) 0.060(4) -0.003(4) 0.022(3) 0.018(3)
C17A 0.035(3) 0.054(3) 0.044(3) 0.007(3) 0.006(2) 0.011(3)
C18A 0.052(4) 0.079(5) 0.050(4) 0.009(3) 0.005(3) 0.019(3)
C19A 0.055(4) 0.102(7) 0.065(5) 0.026(5) 0.002(4) 0.022(4)
C20A 0.060(5) 0.084(6) 0.090(6) 0.041(5) 0.006(4) 0.030(4)
C21A 0.054(4) 0.059(4) 0.105(7) 0.017(4) 0.026(4) 0.024(3)
C22A 0.046(3) 0.055(4) 0.067(4) 0.010(3) 0.015(3) 0.011(3)
C23A 0.085(5) 0.047(4) 0.062(5) -0.019(3) -0.005(4) 0.003(4)
Cl1 0.137(2) 0.0720(13) 0.0803(15) -0.0056(11) 0.0389(15) -0.0084(13)
Cl2 0.209(5) 0.119(3) 0.198(5) -0.055(3) 0.078(4) -0.071(3)
Cl3 0.173(4) 0.151(3) 0.215(5) 0.089(3) 0.080(4) 0.082(3)
C24 0.114(8) 0.075(6) 0.115(8) 0.005(6) 0.057(7) 0.004(6)
Cl4 0.127(2) 0.0964(18) 0.147(3) -0.0163(17) 0.073(2) -0.0169(16)
Cl5 0.094(2) 0.104(2) 0.267(5) 0.007(3) -0.016(3) 0.0011(17)
Cl6 0.115(3) 0.386(8) 0.112(3) 0.099(4) 0.048(2) 0.073(4)
C25 0.075(6) 0.104(7) 0.086(6) 0.025(5) 0.024(5) 0.023(5)
P1 0.108(2) 0.101(2) 0.102(2) 0.0055(16) 0.0505(18) -0.0059(16)
F1 0.226(10) 0.157(7) 0.156(8) 0.054(6) 0.075(7) 0.012(7)
F2 0.151(8) 0.215(10) 0.181(9) 0.026(8) -0.005(7) -0.048(7)
F3 0.291(12) 0.126(6) 0.082(4) 0.006(4) 0.043(6) -0.023(6)
F4 0.207(10) 0.195(9) 0.191(9) -0.030(8) 0.045(8) -0.116(8)
F5 0.330(16) 0.289(14) 0.218(11) 0.029(10) 0.148(12) 0.211(13)
F6 0.268(12) 0.131(6) 0.213(10) -0.014(6) 0.151(9) -0.009(7)
Cl8 0.074(3) 0.119(4) 0.090(3) -0.002(3) 0.033(3) 0.007(3)
Cl7 0.321(19) 0.224(13) 0.120(7) -0.017(8) 0.004(10) 0.181(13)
C26 0.108(16) 0.22(3) 0.017(7) -0.001(12) -0.007(8) 0.078(18)
Cl9 0.185(8) 0.174(8) 0.178(8) -0.020(6) 0.099(7) -0.012(6)
Cl7A 0.134(6) 0.096(5) 0.157(7) -0.013(4) 0.029(5) 0.011(4)
Cl8A 0.093(5) 0.261(16) 0.123(7) -0.078(10) 0.045(5) -0.057(8)
C27 0.22(4) 0.36(7) 0.09(3) 0.12(3) 0.03(3) 0.18(5)
Cl9A 0.29(3) 0.42(3) 0.30(3) -0.20(2) 0.16(2) -0.01(2)

loop_
_atom_type_symbol
_atom_type_description
_atom_type_scat_dispersion_real
_atom_type_scat_dispersion_imag
_atom_type_scat_source
C C 0.0181 0.0091 'International Tables Vol C Tables 4.2.6.8 and 6.1.1.4'
H H 0.0000 0.0000 'International Tables Vol C Tables 4.2.6.8 and 6.1.1.4'
Cl Cl 0.3639 0.7018 'International Tables Vol C Tables 4.2.6.8 and 6.1.1.4'
F F 0.0727 0.0534 'International Tables Vol C Tables 4.2.6.8 and 6.1.1.4'
N N 0.0311 0.0180 'International Tables Vol C Tables 4.2.6.8 and 6.1.1.4'
O O 0.0492 0.0322 'International Tables Vol C Tables 4.2.6.8 and 6.1.1.4'
P P 0.2955 0.4335 'International Tables Vol C Tables 4.2.6.8 and 6.1.1.4'
Sb Sb -0.0562 5.8946 'International Tables Vol C Tables 4.2.6.8 and 6.1.1.4'

loop_
_geom_angle_atom_site_label_1
_geom_angle_atom_site_label_2
_geom_angle_atom_site_label_3
_geom_angle
_geom_angle_site_symmetry_1
_geom_angle_site_symmetry_3
_geom_angle_publ_flag
O1 Sb1 O1 180.00(14) . 3_666 ?
O1 Sb1 N1 90.62(17) 3_666 . ?
O1 Sb1 N1 90.62(17) . 3_666 ?
O1 Sb1 N1 89.38(17) 3_666 3_666 ?
O1 Sb1 N1 89.38(17) . . ?
O1 Sb1 N2 93.38(16) . . ?
O1 Sb1 N2 86.61(16) 3_666 . ?
O1 Sb1 N2 86.61(16) . 3_666 ?
O1 Sb1 N2 93.39(16) 3_666 3_666 ?
N1 Sb1 N1 180.00(19) 3_666 . ?
N2 Sb1 N1 89.75(16) . 3_666 ?
N2 Sb1 N1 90.24(16) 3_666 3_666 ?
N2 Sb1 N1 90.25(16) . . ?
N2 Sb1 N1 89.76(16) 3_666 . ?
N2 Sb1 N2 180.0 . 3_666 ?
C23 O1 Sb1 123.6(4) . . ?
C1 N1 Sb1 125.9(3) . . ?
C1 N1 C4 108.5(4) . . ?
C4 N1 Sb1 125.6(3) . . ?
C6 N2 Sb1 125.0(3) . . ?
C9 N2 Sb1 125.9(3) . . ?
C9 N2 C6 109.1(4) . . ?
N1 C1 C2 107.6(4) . . ?
N1 C1 C10 126.8(5) . . ?
C10 C1 C2 125.6(5) . . ?
C1 C2 H2 125.6 . . ?
C3 C2 C1 108.7(5) . . ?
C3 C2 H2 125.6 . . ?
C2 C3 H3 126.5 . . ?
C2 C3 C4 107.0(5) . . ?
C4 C3 H3 126.5 . . ?
N1 C4 C3 108.1(4) . . ?
N1 C4 C5 126.4(5) . . ?
C5 C4 C3 125.4(5) . . ?
C4 C5 C17 116.2(5) . . ?
C6 C5 C4 125.4(5) . . ?
C6 C5 C17 118.4(4) . . ?
N2 C6 C5 127.4(4) . . ?
N2 C6 C7 107.1(4) . . ?
C5 C6 C7 125.5(5) . . ?
C6 C7 H7 126.1 . . ?
C8 C7 C6 107.8(5) . . ?
C8 C7 H7 126.1 . . ?
C7 C8 H8 125.8 . . ?
C7 C8 C9 108.5(5) . . ?
C9 C8 H8 125.8 . . ?
N2 C9 C8 107.5(4) . . ?
N2 C9 C10 126.7(4) . 3_666 ?
C10 C9 C8 125.8(5) 3_666 . ?
C1 C10 C9 124.9(5) . 3_666 ?
C1 C10 C11 117.6(5) . . ?
C9 C10 C11 117.5(5) 3_666 . ?
C12 C11 C10 120.8(6) . . ?
C12 C11 C16 118.5(6) . . ?
C16 C11 C10 120.7(6) . . ?
C11 C12 H12 119.4 . . ?
C11 C12 C13 121.2(9) . . ?
C13 C12 H12 119.4 . . ?
C12 C13 H13 119.8 . . ?
C14 C13 C12 120.4(10) . . ?
C14 C13 H13 119.8 . . ?
C13 C14 H14 120.3 . . ?
C13 C14 C15 119.5(8) . . ?
C15 C14 H14 120.3 . . ?
C14 C15 H15 119.8 . . ?
C14 C15 C16 120.4(9) . . ?
C16 C15 H15 119.8 . . ?
C11 C16 C15 120.1(9) . . ?
C11 C16 H16 120.0 . . ?
C15 C16 H16 120.0 . . ?
C18 C17 C5 120.9(6) . . ?
C22 C17 C5 120.0(6) . . ?
C22 C17 C18 119.1(6) . . ?
C17 C18 H18 120.3 . . ?
C19 C18 C17 119.5(7) . . ?
C19 C18 H18 120.3 . . ?
C18 C19 H19 119.3 . . ?
C20 C19 C18 121.3(8) . . ?
C20 C19 H19 119.3 . . ?
C19 C20 H20 120.2 . . ?
C19 C20 C21 119.7(7) . . ?
C21 C20 H20 120.2 . . ?
C20 C21 H21 120.1 . . ?
C22 C21 C20 119.8(8) . . ?
C22 C21 H21 120.1 . . ?
C17 C22 C21 120.5(8) . . ?
C17 C22 H22 119.7 . . ?
C21 C22 H22 119.7 . . ?
O1 C23 H23A 109.5 . . ?
O1 C23 H23B 109.5 . . ?
O1 C23 H23C 109.5 . . ?
H23A C23 H23B 109.5 . . ?
H23A C23 H23C 109.5 . . ?
H23B C23 H23C 109.5 . . ?
O1A Sb2 O1A 180.00(18) . 3_565 ?
O1A Sb2 N1A 87.34(17) . 3_565 ?
O1A Sb2 N1A 92.66(17) . . ?
O1A Sb2 N1A 92.66(17) 3_565 3_565 ?
O1A Sb2 N1A 87.34(17) 3_565 . ?
O1A Sb2 N2A 88.18(18) 3_565 . ?
O1A Sb2 N2A 91.82(18) 3_565 3_565 ?
O1A Sb2 N2A 88.18(18) . 3_565 ?
O1A Sb2 N2A 91.82(18) . . ?
N1A Sb2 N1A 180.0(2) 3_565 . ?
N1A Sb2 N2A 90.56(18) . 3_565 ?
N1A Sb2 N2A 89.43(18) . . ?
N1A Sb2 N2A 90.57(18) 3_565 . ?
N1A Sb2 N2A 89.44(18) 3_565 3_565 ?
N2A Sb2 N2A 180.0 . 3_565 ?
C23A O1A Sb2 123.7(4) . . ?
C1A N1A Sb2 125.5(3) . . ?
C1A N1A C4A 108.2(4) . . ?
C4A N1A Sb2 126.2(4) . . ?
C6A N2A Sb2 126.0(4) . . ?
C9A N2A Sb2 125.4(3) . . ?
C9A N2A C6A 108.1(4) . . ?
N1A C1A C2A 108.1(5) . . ?
N1A C1A C10A 126.4(5) . 3_565 ?
C10A C1A C2A 125.6(5) 3_565 . ?
C1A C2A H2A 126.1 . . ?
C3A C2A C1A 107.8(5) . . ?
C3A C2A H2A 126.1 . . ?
C2A C3A H3A 125.5 . . ?
C2A C3A C4A 109.1(5) . . ?
C4A C3A H3A 125.5 . . ?
N1A C4A C3A 106.8(5) . . ?
N1A C4A C5A 126.1(5) . . ?
C5A C4A C3A 127.0(5) . . ?
C4A C5A C6A 125.8(5) . . ?
C4A C5A C17A 117.3(5) . . ?
C6A C5A C17A 116.8(5) . . ?
N2A C6A C5A 125.9(5) . . ?
N2A C6A C7A 107.3(5) . . ?
C5A C6A C7A 126.8(5) . . ?
C6A C7A H7A 125.6 . . ?
C8A C7A C6A 108.7(5) . . ?
C8A C7A H7A 125.6 . . ?
C7A C8A H8A 126.3 . . ?
C7A C8A C9A 107.5(6) . . ?
C9A C8A H8A 126.3 . . ?
N2A C9A C8A 108.4(5) . . ?
N2A C9A C10A 126.9(5) . . ?
C10A C9A C8A 124.6(6) . . ?
C1A C10A C11A 117.4(5) 3_565 . ?
C9A C10A C1A 125.1(5) . 3_565 ?
C9A C10A C11A 117.5(5) . . ?
C12A C11A C10A 121.9(6) . . ?
C12A C11A C16A 117.7(6) . . ?
C16A C11A C10A 120.4(6) . . ?
C11A C12A H12A 119.7 . . ?
C11A C12A C13A 120.5(7) . . ?
C13A C12A H12A 119.7 . . ?
C12A C13A H13A 119.9 . . ?
C14A C13A C12A 120.2(8) . . ?
C14A C13A H13A 119.9 . . ?
C13A C14A H14A 120.3 . . ?
C13A C14A C15A 119.4(8) . . ?
C15A C14A H14A 120.3 . . ?
C14A C15A H15A 119.8 . . ?
C16A C15A C14A 120.5(8) . . ?
C16A C15A H15A 119.8 . . ?
C11A C16A H16A 119.2 . . ?
C15A C16A C11A 121.7(8) . . ?
C15A C16A H16A 119.2 . . ?
C18A C17A C5A 120.1(6) . . ?
C22A C17A C5A 121.1(6) . . ?
C22A C17A C18A 118.7(6) . . ?
C17A C18A H18A 120.1 . . ?
C19A C18A C17A 119.7(7) . . ?
C19A C18A H18A 120.1 . . ?
C18A C19A H19A 119.4 . . ?
C20A C19A C18A 121.2(8) . . ?
C20A C19A H19A 119.4 . . ?
C19A C20A H20A 120.3 . . ?
C19A C20A C21A 119.4(7) . . ?
C21A C20A H20A 120.3 . . ?
C20A C21A H21A 119.9 . . ?
C20A C21A C22A 120.1(8) . . ?
C22A C21A H21A 119.9 . . ?
C17A C22A C21A 120.8(7) . . ?
C17A C22A H22A 119.6 . . ?
C21A C22A H22A 119.6 . . ?
O1A C23A H23D 109.5 . . ?
O1A C23A H23E 109.5 . . ?
O1A C23A H23F 109.5 . . ?
H23D C23A H23E 109.5 . . ?
H23D C23A H23F 109.5 . . ?
H23E C23A H23F 109.5 . . ?
Cl1 C24 Cl2 109.0(6) . . ?
Cl1 C24 Cl3 109.3(6) . . ?
Cl1 C24 H24 109.0 . . ?
Cl2 C24 H24 109.0 . . ?
Cl3 C24 Cl2 111.5(6) . . ?
Cl3 C24 H24 109.0 . . ?
Cl4 C25 Cl5 108.5(6) . . ?
Cl4 C25 H25 109.2 . . ?
Cl5 C25 H25 109.2 . . ?
Cl6 C25 Cl4 111.5(6) . . ?
Cl6 C25 Cl5 109.2(6) . . ?
Cl6 C25 H25 109.2 . . ?
F1 P1 F6 88.2(5) . . ?
F2 P1 F1 90.7(6) . . ?
F2 P1 F3 94.7(5) . . ?
F2 P1 F6 81.5(6) . . ?
F3 P1 F1 173.4(6) . . ?
F3 P1 F6 88.9(5) . . ?
F4 P1 F1 86.7(6) . . ?
F4 P1 F2 172.6(7) . . ?
F4 P1 F3 87.5(6) . . ?
F4 P1 F6 91.5(7) . . ?
F5 P1 F1 92.0(6) . . ?
F5 P1 F2 95.4(8) . . ?
F5 P1 F3 91.3(6) . . ?
F5 P1 F4 91.5(8) . . ?
F5 P1 F6 177.0(9) . . ?
Cl8 C26 H26 114.1 . . ?
Cl8 C26 Cl9 99.4(6) . . ?
Cl7 C26 Cl8 113.6(9) . . ?
Cl7 C26 H26 114.1 . . ?
Cl7 C26 Cl9 99.7(6) . . ?
Cl9 C26 H26 114.1 . . ?
Cl7A C27 H27 115.3 . . ?
Cl8A C27 Cl7A 107.4(9) . . ?
Cl8A C27 H27 115.3 . . ?
Cl9A C27 Cl7A 98.1(7) . . ?
Cl9A C27 Cl8A 103.4(13) . . ?
Cl9A C27 H27 115.3 . . ?

loop_
_geom_bond_atom_site_label_1
_geom_bond_atom_site_label_2
_geom_bond_distance
_geom_bond_site_symmetry_2
_geom_bond_publ_flag
Sb1 O1 1.967(4) . ?
Sb1 O1 1.967(4) 3_666 ?
Sb1 N1 2.079(4) 3_666 ?
Sb1 N1 2.079(4) . ?
Sb1 N2 2.077(4) 3_666 ?
Sb1 N2 2.077(4) . ?
O1 C23 1.376(8) . ?
N1 C1 1.373(6) . ?
N1 C4 1.375(6) . ?
N2 C6 1.378(6) . ?
N2 C9 1.374(6) . ?
C1 C2 1.427(8) . ?
C1 C10 1.403(7) . ?
C2 H2 0.9400 . ?
C2 C3 1.351(8) . ?
C3 H3 0.9400 . ?
C3 C4 1.435(8) . ?
C4 C5 1.406(7) . ?
C5 C6 1.392(7) . ?
C5 C17 1.500(7) . ?
C6 C7 1.446(7) . ?
C7 H7 0.9400 . ?
C7 C8 1.346(8) . ?
C8 H8 0.9400 . ?
C8 C9 1.432(7) . ?
C9 C10 1.409(8) 3_666 ?
C10 C11 1.492(7) . ?
C11 C12 1.368(10) . ?
C11 C16 1.379(10) . ?
C12 H12 0.9400 . ?
C12 C13 1.388(10) . ?
C13 H13 0.9400 . ?
C13 C14 1.353(16) . ?
C14 H14 0.9400 . ?
C14 C15 1.374(16) . ?
C15 H15 0.9400 . ?
C15 C16 1.394(11) . ?
C16 H16 0.9400 . ?
C17 C18 1.394(9) . ?
C17 C22 1.376(9) . ?
C18 H18 0.9400 . ?
C18 C19 1.385(9) . ?
C19 H19 0.9400 . ?
C19 C20 1.349(13) . ?
C20 H20 0.9400 . ?
C20 C21 1.389(14) . ?
C21 H21 0.9400 . ?
C21 C22 1.382(10) . ?
C22 H22 0.9400 . ?
C23 H23A 0.9700 . ?
C23 H23B 0.9700 . ?
C23 H23C 0.9700 . ?
Sb2 O1A 1.950(4) 3_565 ?
Sb2 O1A 1.950(4) . ?
Sb2 N1A 2.070(4) 3_565 ?
Sb2 N1A 2.070(4) . ?
Sb2 N2A 2.079(4) . ?
Sb2 N2A 2.079(4) 3_565 ?
O1A C23A 1.385(8) . ?
N1A C1A 1.383(7) . ?
N1A C4A 1.389(6) . ?
N2A C6A 1.387(7) . ?
N2A C9A 1.371(7) . ?
C1A C2A 1.418(8) . ?
C1A C10A 1.417(7) 3_565 ?
C2A H2A 0.9400 . ?
C2A C3A 1.346(8) . ?
C3A H3A 0.9400 . ?
C3A C4A 1.424(8) . ?
C4A C5A 1.393(8) . ?
C5A C6A 1.394(8) . ?
C5A C17A 1.498(7) . ?
C6A C7A 1.430(8) . ?
C7A H7A 0.9400 . ?
C7A C8A 1.345(9) . ?
C8A H8A 0.9400 . ?
C8A C9A 1.432(8) . ?
C9A C10A 1.409(8) . ?
C10A C11A 1.479(8) . ?
C11A C12A 1.375(9) . ?
C11A C16A 1.392(9) . ?
C12A H12A 0.9400 . ?
C12A C13A 1.400(10) . ?
C13A H13A 0.9400 . ?
C13A C14A 1.369(13) . ?
C14A H14A 0.9400 . ?
C14A C15A 1.370(13) . ?
C15A H15A 0.9400 . ?
C15A C16A 1.362(11) . ?
C16A H16A 0.9400 . ?
C17A C18A 1.390(9) . ?
C17A C22A 1.368(9) . ?
C18A H18A 0.9400 . ?
C18A C19A 1.382(10) . ?
C19A H19A 0.9400 . ?
C19A C20A 1.356(13) . ?
C20A H20A 0.9400 . ?
C20A C21A 1.371(12) . ?
C21A H21A 0.9400 . ?
C21A C22A 1.386(9) . ?
C22A H22A 0.9400 . ?
C23A H23D 0.9700 . ?
C23A H23E 0.9700 . ?
C23A H23F 0.9700 . ?
Cl1 C24 1.713(10) . ?
Cl2 C24 1.759(12) . ?
Cl3 C24 1.726(12) . ?
C24 H24 0.9900 . ?
Cl4 C25 1.728(10) . ?
Cl5 C25 1.762(11) . ?
Cl6 C25 1.721(10) . ?
C25 H25 0.9900 . ?
P1 F1 1.570(8) . ?
P1 F2 1.533(9) . ?
P1 F3 1.552(8) . ?
P1 F4 1.523(9) . ?
P1 F5 1.479(8) . ?
P1 F6 1.576(9) . ?
Cl8 C26 1.773(9) . ?
Cl7 C26 1.767(9) . ?
C26 H26 0.9900 . ?
C26 Cl9 1.782(10) . ?
Cl7A C27 1.794(10) . ?
Cl8A C27 1.783(10) . ?
C27 H27 0.9900 . ?
C27 Cl9A 1.775(10) . ?

loop_
_geom_torsion_atom_site_label_1
_geom_torsion_atom_site_label_2
_geom_torsion_atom_site_label_3
_geom_torsion_atom_site_label_4
_geom_torsion
_geom_torsion_site_symmetry_1
_geom_torsion_site_symmetry_2
_geom_torsion_site_symmetry_3
_geom_torsion_site_symmetry_4
_geom_torsion_publ_flag
Sb1 N1 C1 C2 178.6(4) . . . . ?
Sb1 N1 C1 C10 -1.1(9) . . . . ?
Sb1 N1 C4 C3 -178.0(4) . . . . ?
Sb1 N1 C4 C5 0.3(8) . . . . ?
Sb1 N2 C6 C5 -1.6(8) . . . . ?
Sb1 N2 C6 C7 179.8(4) . . . . ?
Sb1 N2 C9 C8 -179.4(4) . . . . ?
Sb1 N2 C9 C10 0.2(8) . . . 3_666 ?
N1 C1 C2 C3 -0.1(7) . . . . ?
N1 C1 C10 C9 0.8(10) . . . 3_666 ?
N1 C1 C10 C11 -178.8(6) . . . . ?
N1 C4 C5 C6 -1.1(10) . . . . ?
N1 C4 C5 C17 178.4(5) . . . . ?
N2 C6 C7 C8 -0.7(7) . . . . ?
C1 N1 C4 C3 1.3(6) . . . . ?
C1 N1 C4 C5 179.7(6) . . . . ?
C1 C2 C3 C4 0.9(7) . . . . ?
C1 C10 C11 C12 66.4(8) . . . . ?
C1 C10 C11 C16 -112.4(7) . . . . ?
C2 C1 C10 C9 -178.8(6) . . . 3_666 ?
C2 C1 C10 C11 1.6(9) . . . . ?
C2 C3 C4 N1 -1.4(7) . . . . ?
C2 C3 C4 C5 -179.8(6) . . . . ?
C3 C4 C5 C6 177.0(6) . . . . ?
C3 C4 C5 C17 -3.5(9) . . . . ?
C4 N1 C1 C2 -0.8(7) . . . . ?
C4 N1 C1 C10 179.5(6) . . . . ?
C4 C5 C6 N2 1.8(9) . . . . ?
C4 C5 C6 C7 -179.9(6) . . . . ?
C4 C5 C17 C18 109.0(6) . . . . ?
C4 C5 C17 C22 -70.1(8) . . . . ?
C5 C6 C7 C8 -179.3(6) . . . . ?
C5 C17 C18 C19 -177.7(6) . . . . ?
C5 C17 C22 C21 178.3(7) . . . . ?
C6 N2 C9 C8 0.0(6) . . . . ?
C6 N2 C9 C10 179.6(5) . . . 3_666 ?
C6 C5 C17 C18 -71.5(7) . . . . ?
C6 C5 C17 C22 109.4(7) . . . . ?
C6 C7 C8 C9 0.7(7) . . . . ?
C7 C8 C9 N2 -0.5(7) . . . . ?
C7 C8 C9 C10 180.0(6) . . . 3_666 ?
C9 N2 C6 C5 178.9(5) . . . . ?
C9 N2 C6 C7 0.4(6) . . . . ?
C9 C10 C11 C12 -113.3(7) 3_666 . . . ?
C9 C10 C11 C16 67.9(8) 3_666 . . . ?
C10 C1 C2 C3 179.6(6) . . . . ?
C10 C11 C12 C13 179.8(7) . . . . ?
C10 C11 C16 C15 179.9(6) . . . . ?
C11 C12 C13 C14 1.1(12) . . . . ?
C12 C11 C16 C15 1.1(10) . . . . ?
C12 C13 C14 C15 -0.6(13) . . . . ?
C13 C14 C15 C16 0.4(13) . . . . ?
C14 C15 C16 C11 -0.6(11) . . . . ?
C16 C11 C12 C13 -1.3(10) . . . . ?
C17 C5 C6 N2 -177.6(5) . . . . ?
C17 C5 C6 C7 0.7(9) . . . . ?
C17 C18 C19 C20 -1.0(12) . . . . ?
C18 C17 C22 C21 -0.8(11) . . . . ?
C18 C19 C20 C21 0.1(13) . . . . ?
C19 C20 C21 C22 0.5(14) . . . . ?
C20 C21 C22 C17 -0.2(13) . . . . ?
C22 C17 C18 C19 1.4(10) . . . . ?
Sb2 N1A C1A C2A 175.8(4) . . . . ?
Sb2 N1A C1A C10A -3.8(8) . . . 3_565 ?
Sb2 N1A C4A C3A -175.4(4) . . . . ?
Sb2 N1A C4A C5A 5.2(8) . . . . ?
Sb2 N2A C6A C5A 7.0(8) . . . . ?
Sb2 N2A C6A C7A -172.7(4) . . . . ?
Sb2 N2A C9A C8A 173.1(4) . . . . ?
Sb2 N2A C9A C10A -3.1(9) . . . . ?
N1A C1A C2A C3A -0.1(7) . . . . ?
N1A C4A C5A C6A -4.3(9) . . . . ?
N1A C4A C5A C17A 177.4(5) . . . . ?
N2A C6A C7A C8A -0.8(7) . . . . ?
N2A C9A C10A C1A 2.1(10) . . . 3_565 ?
N2A C9A C10A C11A -177.2(6) . . . . ?
C1A N1A C4A C3A 0.9(6) . . . . ?
C1A N1A C4A C5A -178.5(5) . . . . ?
C1A C2A C3A C4A 0.7(7) . . . . ?
C1A C10A C11A C12A 64.0(8) 3_565 . . . ?
C1A C10A C11A C16A -114.8(7) 3_565 . . . ?
C2A C3A C4A N1A -1.0(7) . . . . ?
C2A C3A C4A C5A 178.4(6) . . . . ?
C3A C4A C5A C6A 176.4(6) . . . . ?
C3A C4A C5A C17A -1.8(9) . . . . ?
C4A N1A C1A C2A -0.5(6) . . . . ?
C4A N1A C1A C10A 179.9(5) . . . 3_565 ?
C4A C5A C6A N2A -2.3(9) . . . . ?
C4A C5A C6A C7A 177.3(6) . . . . ?
C4A C5A C17A C18A -62.4(8) . . . . ?
C4A C5A C17A C22A 116.9(7) . . . . ?
C5A C6A C7A C8A 179.6(6) . . . . ?
C5A C17A C18A C19A 178.9(7) . . . . ?
C5A C17A C22A C21A -179.2(6) . . . . ?
C6A N2A C9A C8A -0.3(7) . . . . ?
C6A N2A C9A C10A -176.4(6) . . . . ?
C6A C5A C17A C18A 119.1(7) . . . . ?
C6A C5A C17A C22A -61.6(8) . . . . ?
C6A C7A C8A C9A 0.6(8) . . . . ?
C7A C8A C9A N2A -0.2(7) . . . . ?
C7A C8A C9A C10A 176.1(6) . . . . ?
C8A C9A C10A C1A -173.4(6) . . . 3_565 ?
C8A C9A C10A C11A 7.3(9) . . . . ?
C9A N2A C6A C5A -179.7(6) . . . . ?
C9A N2A C6A C7A 0.6(6) . . . . ?
C9A C10A C11A C12A -116.7(6) . . . . ?
C9A C10A C11A C16A 64.6(8) . . . . ?
C10A C1A C2A C3A 179.5(6) 3_565 . . . ?
C10A C11A C12A C13A -178.7(6) . . . . ?
C10A C11A C16A C15A 178.9(6) . . . . ?
C11A C12A C13A C14A -0.2(10) . . . . ?
C12A C11A C16A C15A 0.1(10) . . . . ?
C12A C13A C14A C15A 0.1(11) . . . . ?
C13A C14A C15A C16A 0.0(12) . . . . ?
C14A C15A C16A C11A -0.1(12) . . . . ?
C16A C11A C12A C13A 0.1(9) . . . . ?
C17A C5A C6A N2A 176.0(5) . . . . ?
C17A C5A C6A C7A -4.4(9) . . . . ?
C17A C18A C19A C20A -0.3(13) . . . . ?
C18A C17A C22A C21A 0.1(10) . . . . ?
C18A C19A C20A C21A 1.3(14) . . . . ?
C19A C20A C21A C22A -1.6(13) . . . . ?
C20A C21A C22A C17A 0.9(12) . . . . ?
C22A C17A C18A C19A -0.4(11) . . . . ?
